data_1542807
loop_
_publ_author_name
'Dubey, Ritesh'
'Desiraju, Gautam R.'

_publ_section_title
;
 Combinatorial selection of molecular conformations and supramolecular
 synthons in quercetin cocrystal landscapes: a route to ternary solids
;
_journal_issue 4
_journal_name_full IUCrJ
_journal_page_first 402
_journal_page_last 408
_journal_paper_doi 10.1107/S2052252515009884
_journal_volume 2
_journal_year 2015
_chemical_formula_sum 'C29 H21 N2 O7 S'
_chemical_formula_weight 541.54
_chemical_name_systematic
;
 ?
;
_space_group_crystal_system triclinic
_space_group_IT_number 2
_space_group_name_Hall '-P 1'
_space_group_name_H-M_alt 'P -1'
_symmetry_space_group_name_Hall '-P 1'
_symmetry_space_group_name_H-M 'P -1'
_atom_sites_solution_hydrogens mixed
_audit_creation_method SHELXL-2013
_cell_angle_alpha 97.993(7)
_cell_angle_beta 94.646(7)
_cell_angle_gamma 108.150(8)
_cell_formula_units_Z 2
_cell_length_a 9.8066(9)
_cell_length_b 10.4874(10)
_cell_length_c 13.0073(12)
_cell_measurement_temperature 150(2)
_cell_volume 1247.8(2)
_computing_structure_refinement 'SHELXL-2013 (Sheldrick, 2013)'
_diffrn_ambient_temperature 150(2)
_diffrn_measured_fraction_theta_full 0.998
_diffrn_measured_fraction_theta_max 0.998
_diffrn_radiation_type MoK\a
_diffrn_radiation_wavelength 0.71073
_diffrn_reflns_av_R_equivalents 0.0311
_diffrn_reflns_av_unetI/netI 0.0394
_diffrn_reflns_laue_measured_fraction_full 0.998
_diffrn_reflns_laue_measured_fraction_max 0.998
_diffrn_reflns_limit_h_max 12
_diffrn_reflns_limit_h_min -12
_diffrn_reflns_limit_k_max 13
_diffrn_reflns_limit_k_min -13
_diffrn_reflns_limit_l_max 16
_diffrn_reflns_limit_l_min -16
_diffrn_reflns_number 13323
_diffrn_reflns_point_group_measured_fraction_full 0.998
_diffrn_reflns_point_group_measured_fraction_max 0.998
_diffrn_reflns_theta_full 25.242
_diffrn_reflns_theta_max 27.484
_diffrn_reflns_theta_min 3.191
_exptl_absorpt_coefficient_mu 0.184
_exptl_absorpt_correction_T_max 1.000
_exptl_absorpt_correction_T_min 0.835
_exptl_absorpt_correction_type multi-scan
_exptl_absorpt_process_details 'Jacobson, R. (1998) Private communication'
_exptl_crystal_colour 'yellow red'
_exptl_crystal_density_diffrn 1.441
_exptl_crystal_description Plate
_exptl_crystal_F_000 562
_exptl_crystal_size_max 0.550
_exptl_crystal_size_mid 0.200
_exptl_crystal_size_min 0.150
_refine_diff_density_max 0.416
_refine_diff_density_min -0.666
_refine_diff_density_rms 0.060
_refine_ls_extinction_method none
_refine_ls_goodness_of_fit_ref 1.056
_refine_ls_hydrogen_treatment mixed
_refine_ls_matrix_type full
_refine_ls_number_parameters 372
_refine_ls_number_reflns 5709
_refine_ls_number_restraints 0
_refine_ls_restrained_S_all 1.056
_refine_ls_R_factor_all 0.0718
_refine_ls_R_factor_gt 0.0526
_refine_ls_shift/su_max 0.000
_refine_ls_shift/su_mean 0.000
_refine_ls_structure_factor_coef Fsqd
_refine_ls_weighting_details
;
 w=1/[\s^2^(Fo^2^)+(0.0650P)^2^+0.7749P]
 where P=(Fo^2^+2Fc^2^)/3
;
_refine_ls_weighting_scheme calc
_refine_ls_wR_factor_gt 0.1323
_refine_ls_wR_factor_ref 0.1421
_reflns_Friedel_coverage 0.000
_reflns_number_gt 4354
_reflns_number_total 5709
_reflns_threshold_expression 'I > 2\s(I)'
_cod_data_source_file lc5063.cif
_cod_data_source_block QBP_22TP
_cod_depositor_comments
;
The following automatic conversions were performed:

'_exptl_absorpt_correction_type' value 'Multi-scan' changed to
'multi-scan' according to
/usr/data/users/saulius/automatic-downloads/current/IUCr/lib/dictionaries/cif_core.dic
dictionary named 'cif_core.dic' version 2.4.2 from 2011-04-26.

Automatic conversion script
Id: cif_fix_values 4287 2015-11-16 14:04:37Z antanas 
;
_cod_database_code 1542807
_publcif_datablock.id {60decb30-3bfd-49f6-a9e5-175dda0285db}

_shelx_space_group_comment
;
The symmetry employed for this shelxl refinement is uniquely defined
by the following loop, which should always be used as a source of
symmetry information in preference to the above space-group names.
They are only intended as comments.
;
_shelx_estimated_absorpt_t_min 0.906
_shelx_estimated_absorpt_t_max 0.973
_shelxl_version_number 2013-2

loop_
_space_group_symop_operation_xyz
'x, y, z'
'-x, -y, -z'

loop_
_atom_site_label
_atom_site_type_symbol
_atom_site_fract_x
_atom_site_fract_y
_atom_site_fract_z
_atom_site_U_iso_or_equiv
_atom_site_adp_type
_atom_site_occupancy
_atom_site_site_symmetry_order
_atom_site_calc_flag
_atom_site_refinement_flags_posn
_atom_site_refinement_flags_adp
S1 S 0.93446(8) 0.65287(9) 0.09633(6) 0.0491(2) Uani 1 1 d . .
C29 C 0.9362(3) 0.5207(3) 0.0028(2) 0.0335(6) Uani 1 1 d . .
C28 C 0.8053(3) 0.4682(3) -0.0601(2) 0.0397(6) Uani 1 1 d . .
H28 H 0.7845 0.3954 -0.1176 0.048 Uiso 1 1 calc R U
C26 C 0.7595(3) 0.6361(3) 0.0520(2) 0.0476(7) Uani 1 1 d . .
H26 H 0.7074 0.6916 0.0816 0.057 Uiso 1 1 calc R U
C27 C 0.7051(3) 0.5329(3) -0.0311(2) 0.0433(7) Uani 1 1 d . .
H27 H 0.6092 0.5072 -0.0660 0.052 Uiso 1 1 calc R U
O7 O 0.41248(14) 0.84127(14) 0.07091(9) 0.0149(3) Uani 1 1 d . .
O5 O 0.35416(15) 0.83577(14) -0.39102(10) 0.0175(3) Uani 1 1 d . .
O6 O 0.56244(16) 0.71507(15) -0.38149(10) 0.0191(3) Uani 1 1 d . .
O4 O 0.15529(19) 0.93991(19) -0.08760(11) 0.0315(4) Uani 1 1 d . .
O1 O 0.48913(16) 0.83258(15) 0.43301(10) 0.0174(3) Uani 1 1 d . .
O2 O 0.13144(16) 1.00488(16) 0.30913(11) 0.0223(3) Uani 1 1 d . .
O3 O 0.09372(16) 1.00750(16) 0.10788(11) 0.0242(3) Uani 1 1 d . .
C6 C 0.2675(2) 0.9241(2) 0.18516(14) 0.0149(4) Uani 1 1 d . .
N2 N 1.30350(19) 0.27371(18) -0.39338(13) 0.0217(4) Uani 1 1 d . .
C9 C 0.3387(2) 0.8630(2) -0.01546(14) 0.0153(4) Uani 1 1 d . .
C7 C 0.1914(2) 0.9537(2) 0.09839(15) 0.0182(4) Uani 1 1 d . .
C2 C 0.4540(2) 0.83446(19) 0.24895(14) 0.0148(4) Uani 1 1 d . .
H2 H 0.5274 0.7952 0.2357 0.018 Uiso 1 1 calc R U
C12 C 0.4050(2) 0.81145(19) -0.29738(14) 0.0137(4) Uani 1 1 d . .
N1 N 0.76683(19) 0.59628(18) -0.34836(13) 0.0219(4) Uani 1 1 d . .
C18 C 0.9760(2) 0.4639(2) -0.35992(15) 0.0180(4) Uani 1 1 d . .
C4 C 0.3117(2) 0.91837(19) 0.37024(14) 0.0149(4) Uani 1 1 d . .
H4 H 0.2906 0.9356 0.4398 0.018 Uiso 1 1 calc R U
C1 C 0.3774(2) 0.86724(19) 0.16890(14) 0.0136(4) Uani 1 1 d . .
C25 C 1.2275(2) 0.4568(2) -0.31587(17) 0.0225(4) Uani 1 1 d . .
H25 H 1.2519 0.5415 -0.2697 0.027 Uiso 1 1 calc R U
C11 C 0.3467(2) 0.84729(19) -0.20941(14) 0.0144(4) Uani 1 1 d . .
H11 H 0.2734 0.8885 -0.2151 0.017 Uiso 1 1 calc R U
C14 C 0.5606(2) 0.7262(2) -0.19454(15) 0.0176(4) Uani 1 1 d . .
H14 H 0.6335 0.6845 -0.1892 0.021 Uiso 1 1 calc R U
C10 C 0.3947(2) 0.82332(19) -0.11110(14) 0.0146(4) Uani 1 1 d . .
C17 C 0.8466(2) 0.4167(2) -0.42742(16) 0.0202(4) Uani 1 1 d . .
H17 H 0.8273 0.3380 -0.4795 0.024 Uiso 1 1 calc R U
C5 C 0.2362(2) 0.9496(2) 0.28945(14) 0.0155(4) Uani 1 1 d . .
C3 C 0.4201(2) 0.86092(19) 0.34974(14) 0.0140(4) Uani 1 1 d . .
C21 C 1.0881(2) 0.3962(2) -0.36952(15) 0.0176(4) Uani 1 1 d . .
C15 C 0.5030(2) 0.7625(2) -0.10600(14) 0.0176(4) Uani 1 1 d . .
H15 H 0.5375 0.7459 -0.0405 0.021 Uiso 1 1 calc R U
C13 C 0.5132(2) 0.74986(19) -0.29125(14) 0.0146(4) Uani 1 1 d . .
C8 C 0.2301(2) 0.9172(2) -0.00386(14) 0.0191(4) Uani 1 1 d . .
C16 C 0.7457(2) 0.4839(2) -0.41896(16) 0.0211(4) Uani 1 1 d . .
H16 H 0.6576 0.4487 -0.4654 0.025 Uiso 1 1 calc R U
C22 C 1.0605(2) 0.2716(2) -0.43494(17) 0.0251(5) Uani 1 1 d . .
H22 H 0.9668 0.2255 -0.4727 0.030 Uiso 1 1 calc R U
C19 C 0.9960(2) 0.5787(2) -0.28413(17) 0.0250(5) Uani 1 1 d . .
H19 H 1.0812 0.6140 -0.2348 0.030 Uiso 1 1 calc R U
C24 C 1.3302(2) 0.3927(2) -0.33045(17) 0.0238(5) Uani 1 1 d . .
H24 H 1.4248 0.4360 -0.2935 0.029 Uiso 1 1 calc R U
C20 C 0.8899(2) 0.6405(2) -0.28179(18) 0.0272(5) Uani 1 1 d . .
H20 H 0.9054 0.7187 -0.2300 0.033 Uiso 1 1 calc R U
C23 C 1.1702(2) 0.2152(2) -0.44478(18) 0.0270(5) Uani 1 1 d . .
H23 H 1.1493 0.1306 -0.4904 0.032 Uiso 1 1 calc R U
H5O H 0.409(3) 0.830(3) -0.434(2) 0.034(7) Uiso 1 1 d . .
H4O H 0.089(3) 0.961(3) -0.069(2) 0.048(9) Uiso 1 1 d . .
H6O H 0.626(3) 0.689(3) -0.370(2) 0.048(9) Uiso 1 1 d . .
H2O H 0.106(3) 1.020(3) 0.252(2) 0.048(9) Uiso 1 1 d . .
H1O H 0.554(3) 0.804(3) 0.421(2) 0.046(9) Uiso 1 1 d . .

loop_
_atom_site_aniso_label
_atom_site_aniso_U_11
_atom_site_aniso_U_22
_atom_site_aniso_U_33
_atom_site_aniso_U_23
_atom_site_aniso_U_13
_atom_site_aniso_U_12
S1 0.0404(4) 0.0678(5) 0.0392(4) 0.0050(3) -0.0016(3) 0.0216(4)
C29 0.0287(12) 0.0344(13) 0.0384(13) 0.0211(11) 0.0048(11) 0.0052(10)
C28 0.0312(13) 0.0328(14) 0.0503(16) 0.0132(12) -0.0063(12) 0.0042(11)
C26 0.0439(16) 0.063(2) 0.0460(16) 0.0232(14) 0.0073(13) 0.0264(15)
C27 0.0313(14) 0.0469(16) 0.0553(17) 0.0277(14) 0.0000(13) 0.0111(12)
O7 0.0178(7) 0.0252(7) 0.0063(6) 0.0020(5) 0.0017(5) 0.0140(6)
O5 0.0205(7) 0.0299(8) 0.0077(6) 0.0050(5) 0.0038(6) 0.0148(6)
O6 0.0222(8) 0.0325(8) 0.0113(6) 0.0041(6) 0.0058(6) 0.0201(7)
O4 0.0338(9) 0.0690(12) 0.0100(7) 0.0082(7) 0.0044(6) 0.0420(9)
O1 0.0206(7) 0.0302(8) 0.0093(6) 0.0055(5) 0.0034(5) 0.0182(6)
O2 0.0253(8) 0.0408(9) 0.0111(7) 0.0038(6) 0.0038(6) 0.0254(7)
O3 0.0244(8) 0.0452(9) 0.0144(7) 0.0051(6) 0.0034(6) 0.0275(7)
C6 0.0149(9) 0.0227(10) 0.0102(8) 0.0025(7) 0.0017(7) 0.0108(8)
N2 0.0248(9) 0.0300(10) 0.0178(8) 0.0064(7) 0.0057(7) 0.0179(8)
C9 0.0165(9) 0.0228(10) 0.0097(8) 0.0043(7) -0.0001(7) 0.0107(8)
C7 0.0187(10) 0.0260(11) 0.0139(9) 0.0028(8) 0.0018(8) 0.0132(8)
C2 0.0148(9) 0.0213(10) 0.0122(9) 0.0029(7) 0.0027(7) 0.0110(8)
C12 0.0144(9) 0.0187(9) 0.0088(8) 0.0022(7) 0.0004(7) 0.0070(7)
N1 0.0216(9) 0.0279(10) 0.0227(9) 0.0038(7) 0.0064(7) 0.0165(8)
C18 0.0165(10) 0.0196(10) 0.0213(10) 0.0042(8) 0.0055(8) 0.0097(8)
C4 0.0166(9) 0.0228(10) 0.0088(8) 0.0023(7) 0.0047(7) 0.0108(8)
C1 0.0155(9) 0.0197(10) 0.0085(8) 0.0027(7) 0.0036(7) 0.0092(7)
C25 0.0218(11) 0.0221(11) 0.0262(11) 0.0022(8) 0.0014(9) 0.0122(8)
C11 0.0143(9) 0.0193(9) 0.0123(9) 0.0030(7) 0.0018(7) 0.0093(7)
C14 0.0191(10) 0.0241(10) 0.0150(9) 0.0034(8) 0.0026(8) 0.0145(8)
C10 0.0153(9) 0.0204(10) 0.0109(8) 0.0014(7) 0.0024(7) 0.0104(7)
C17 0.0205(10) 0.0222(10) 0.0206(10) 0.0014(8) 0.0028(8) 0.0117(8)
C5 0.0158(9) 0.0225(10) 0.0115(9) 0.0016(7) 0.0030(7) 0.0113(8)
C3 0.0168(9) 0.0169(9) 0.0108(8) 0.0036(7) 0.0010(7) 0.0086(7)
C21 0.0182(10) 0.0204(10) 0.0182(9) 0.0045(8) 0.0063(8) 0.0106(8)
C15 0.0193(10) 0.0272(11) 0.0117(9) 0.0046(7) 0.0017(7) 0.0149(8)
C13 0.0167(9) 0.0203(10) 0.0093(8) 0.0015(7) 0.0038(7) 0.0095(7)
C8 0.0209(10) 0.0322(11) 0.0097(9) 0.0038(8) 0.0007(8) 0.0168(9)
C16 0.0192(10) 0.0273(11) 0.0202(10) 0.0049(8) 0.0021(8) 0.0121(8)
C22 0.0176(10) 0.0291(12) 0.0282(11) -0.0033(9) 0.0001(9) 0.0115(9)
C19 0.0200(10) 0.0273(12) 0.0278(11) -0.0026(9) -0.0018(9) 0.0120(9)
C24 0.0185(10) 0.0285(11) 0.0260(11) 0.0038(9) -0.0010(9) 0.0115(9)
C20 0.0258(11) 0.0297(12) 0.0280(11) -0.0043(9) 0.0015(9) 0.0162(9)
C23 0.0270(12) 0.0278(12) 0.0292(11) -0.0030(9) 0.0041(9) 0.0165(9)

loop_
_atom_type_symbol
_atom_type_description
_atom_type_scat_dispersion_real
_atom_type_scat_dispersion_imag
_atom_type_scat_source
C C 0.0033 0.0016 'International Tables Vol C Tables 4.2.6.8 and 6.1.1.4'
H H 0.0000 0.0000 'International Tables Vol C Tables 4.2.6.8 and 6.1.1.4'
N N 0.0061 0.0033 'International Tables Vol C Tables 4.2.6.8 and 6.1.1.4'
O O 0.0106 0.0060 'International Tables Vol C Tables 4.2.6.8 and 6.1.1.4'
S S 0.1246 0.1234 'International Tables Vol C Tables 4.2.6.8 and 6.1.1.4'

loop_
_geom_angle_atom_site_label_1
_geom_angle_atom_site_label_2
_geom_angle_atom_site_label_3
_geom_angle
_geom_angle_site_symmetry_1
_geom_angle_site_symmetry_3
C26 S1 C29 92.61(14) . .
C28 C29 C29 128.8(3) . 2_765
C28 C29 S1 110.0(2) . .
C29 C29 S1 121.2(3) 2_765 .
C29 C28 C27 113.3(3) . .
C29 C28 H28 123.4 . .
C27 C28 H28 123.4 . .
C27 C26 S1 111.0(2) . .
C27 C26 H26 124.5 . .
S1 C26 H26 124.5 . .
C26 C27 C28 113.1(3) . .
C26 C27 H27 123.5 . .
C28 C27 H27 123.5 . .
C1 O7 C9 122.05(14) . .
C12 O5 H5O 110.2(19) . .
C13 O6 H6O 110(2) . .
C8 O4 H4O 109(2) . .
C3 O1 H1O 115(2) . .
C5 O2 H2O 103(2) . .
C1 C6 C5 117.72(16) . .
C1 C6 C7 119.79(16) . .
C5 C6 C7 122.50(16) . .
C24 N2 C23 117.16(17) . .
C8 C9 O7 119.85(16) . .
C8 C9 C10 128.96(17) . .
O7 C9 C10 111.19(15) . .
O3 C7 C6 122.98(17) . .
O3 C7 C8 120.37(17) . .
C6 C7 C8 116.65(16) . .
C1 C2 C3 117.66(16) . .
C1 C2 H2 121.2 . .
C3 C2 H2 121.2 . .
O5 C12 C11 118.43(16) . .
O5 C12 C13 120.70(16) . .
C11 C12 C13 120.86(16) . .
C20 N1 C16 117.00(17) . .
C17 C18 C19 116.75(18) . .
C17 C18 C21 121.29(17) . .
C19 C18 C21 121.96(18) . .
C5 C4 C3 119.73(16) . .
C5 C4 H4 120.1 . .
C3 C4 H4 120.1 . .
O7 C1 C2 116.87(16) . .
O7 C1 C6 120.29(16) . .
C2 C1 C6 122.84(16) . .
C24 C25 C21 119.45(19) . .
C24 C25 H25 120.3 . .
C21 C25 H25 120.3 . .
C12 C11 C10 120.59(17) . .
C12 C11 H11 119.7 . .
C10 C11 H11 119.7 . .
C15 C14 C13 120.76(17) . .
C15 C14 H14 119.6 . .
C13 C14 H14 119.6 . .
C15 C10 C11 117.96(16) . .
C15 C10 C9 119.63(16) . .
C11 C10 C9 122.39(16) . .
C16 C17 C18 120.24(18) . .
C16 C17 H17 119.9 . .
C18 C17 H17 119.9 . .
O2 C5 C4 119.78(16) . .
O2 C5 C6 119.89(16) . .
C4 C5 C6 120.33(16) . .
O1 C3 C2 121.99(16) . .
O1 C3 C4 116.28(16) . .
C2 C3 C4 121.73(16) . .
C22 C21 C25 116.81(18) . .
C22 C21 C18 121.78(18) . .
C25 C21 C18 121.38(18) . .
C14 C15 C10 121.18(17) . .
C14 C15 H15 119.4 . .
C10 C15 H15 119.4 . .
O6 C13 C14 124.15(17) . .
O6 C13 C12 117.21(16) . .
C14 C13 C12 118.64(16) . .
O4 C8 C9 121.24(17) . .
O4 C8 C7 117.50(17) . .
C9 C8 C7 121.27(17) . .
N1 C16 C17 122.97(19) . .
N1 C16 H16 118.5 . .
C17 C16 H16 118.5 . .
C23 C22 C21 119.7(2) . .
C23 C22 H22 120.1 . .
C21 C22 H22 120.1 . .
C20 C19 C18 119.2(2) . .
C20 C19 H19 120.4 . .
C18 C19 H19 120.4 . .
N2 C24 C25 123.58(19) . .
N2 C24 H24 118.2 . .
C25 C24 H24 118.2 . .
N1 C20 C19 123.8(2) . .
N1 C20 H20 118.1 . .
C19 C20 H20 118.1 . .
N2 C23 C22 123.3(2) . .
N2 C23 H23 118.4 . .
C22 C23 H23 118.4 . .

loop_
_geom_bond_atom_site_label_1
_geom_bond_atom_site_label_2
_geom_bond_distance
_geom_bond_site_symmetry_2
S1 C26 1.712(3) .
S1 C29 1.718(3) .
C29 C28 1.373(3) .
C29 C29 1.450(5) 2_765
C28 C27 1.405(4) .
C28 H28 0.9500 .
C26 C27 1.359(4) .
C26 H26 0.9500 .
C27 H27 0.9500 .
O7 C1 1.360(2) .
O7 C9 1.371(2) .
O5 C12 1.365(2) .
O5 H5O 0.82(3) .
O6 C13 1.352(2) .
O6 H6O 0.77(3) .
O4 C8 1.354(2) .
O4 H4O 0.80(3) .
O1 C3 1.347(2) .
O1 H1O 0.80(3) .
O2 C5 1.352(2) .
O2 H2O 0.81(3) .
O3 C7 1.260(2) .
C6 C1 1.402(2) .
C6 C5 1.423(2) .
C6 C7 1.426(3) .
N2 C24 1.332(3) .
N2 C23 1.333(3) .
C9 C8 1.363(3) .
C9 C10 1.460(2) .
C7 C8 1.446(3) .
C2 C1 1.379(2) .
C2 C3 1.390(2) .
C2 H2 0.9500 .
C12 C11 1.378(3) .
C12 C13 1.406(3) .
N1 C20 1.338(3) .
N1 C16 1.338(3) .
C18 C17 1.391(3) .
C18 C19 1.397(3) .
C18 C21 1.488(3) .
C4 C5 1.371(3) .
C4 C3 1.402(2) .
C4 H4 0.9500 .
C25 C24 1.386(3) .
C25 C21 1.393(3) .
C25 H25 0.9500 .
C11 C10 1.409(2) .
C11 H11 0.9500 .
C14 C15 1.381(3) .
C14 C13 1.387(3) .
C14 H14 0.9500 .
C10 C15 1.401(3) .
C17 C16 1.385(3) .
C17 H17 0.9500 .
C21 C22 1.392(3) .
C15 H15 0.9500 .
C16 H16 0.9500 .
C22 C23 1.386(3) .
C22 H22 0.9500 .
C19 C20 1.387(3) .
C19 H19 0.9500 .
C24 H24 0.9500 .
C20 H20 0.9500 .
C23 H23 0.9500 .
